data_7709359
loop_
_publ_author_name
'Yan, Wenchao'
'Cai, Zelun'
'Qi, Hao'
'Guo, Ruoyao'
'Liu, Zhiwei'
'Bian, Zuqiang'

_publ_section_title
;
 Deep-blue emitting cerium(III) complexes with tris(pyrazolyl)borate and
 triflate ligands.
;
_journal_issue 8
_journal_name_full 'Dalton transactions (Cambridge, England : 2003)'
_journal_page_first 3234
_journal_page_last 3240
_journal_paper_doi 10.1039/d1dt04072c
_journal_volume 51
_journal_year 2022
_chemical_formula_moiety 'C31 H44 B2 Ce F3 N12 O3 S'
_chemical_formula_sum 'C31 H44 B2 Ce F3 N12 O3 S'
_chemical_formula_weight 883.58
_space_group_crystal_system monoclinic
_space_group_IT_number 14
_space_group_name_Hall '-P 2ybc'
_space_group_name_H-M_alt 'P 1 21/c 1'
_atom_sites_solution_hydrogens geom
_atom_sites_solution_primary dual
_audit_creation_date 2020-12-30
_audit_creation_method
;
Olex2 1.2
(compiled 2018.05.29 svn.r3508 for OlexSys, GUI svn.r5506)
;
_audit_update_record
;
2021-12-02 deposited with the CCDC.	2022-01-25 downloaded from the CCDC.
;
_cell_angle_alpha 90
_cell_angle_beta 93.747(2)
_cell_angle_gamma 90
_cell_formula_units_Z 8
_cell_length_a 13.9849(2)
_cell_length_b 16.0016(3)
_cell_length_c 34.7914(6)
_cell_measurement_reflns_used 37946
_cell_measurement_temperature 113.15
_cell_measurement_theta_max 32.5620
_cell_measurement_theta_min 1.7410
_cell_volume 7769.0(2)
_computing_cell_refinement 'CrysAlisPro 1.171.39.46 (Rigaku OD, 2018)'
_computing_data_collection CrystalClear(Rigaku,2008)
_computing_data_reduction 'CrysAlisPro 1.171.39.46 (Rigaku OD, 2018)'
_computing_molecular_graphics 'Olex2 (Dolomanov et al., 2009)'
_computing_publication_material 'Olex2 (Dolomanov et al., 2009)'
_computing_structure_refinement 'ShelXL (Sheldrick, 2015)'
_computing_structure_solution 'ShelXT (Sheldrick, 2015)'
_diffrn_ambient_temperature 113.15
_diffrn_detector 'CCD plate'
_diffrn_measured_fraction_theta_full 1.000
_diffrn_measured_fraction_theta_max 1.000
_diffrn_measurement_details
;
List of Runs (angles in degrees, time in seconds):

  # Type    Start    End  Width  t~exp~   \w     \q     \k     \f   Frames
#--------------------------------------------------------------------------
  1  \w   -115.00  65.00   1.00    2.00    --  -25.00  45.00   0.00  180
  2  \w   -115.00  35.00   1.00    2.00    --  -25.00  45.00  90.00  150
  3  \w   -115.00   5.00   1.00    2.00    --  -25.00  45.00 180.00  120
;
_diffrn_measurement_device 'abstract diffractometer'
_diffrn_measurement_device_type 'Rigaku Saturn 70 CCD'
_diffrn_measurement_method '\w scans'
_diffrn_orient_matrix_type 'CrysAlisPro convention (1999,Acta A55,543-557)'
_diffrn_orient_matrix_UB_11 -0.0402974000
_diffrn_orient_matrix_UB_12 0.0254026000
_diffrn_orient_matrix_UB_13 0.0032395000
_diffrn_orient_matrix_UB_21 0.0274661000
_diffrn_orient_matrix_UB_22 0.0221794000
_diffrn_orient_matrix_UB_23 0.0145050000
_diffrn_orient_matrix_UB_31 0.0143290000
_diffrn_orient_matrix_UB_32 0.0287830000
_diffrn_orient_matrix_UB_33 -0.0140105000
_diffrn_radiation_monochromator confocal
_diffrn_radiation_probe x-ray
_diffrn_radiation_type MoK\a
_diffrn_radiation_wavelength 0.71073
_diffrn_reflns_av_R_equivalents 0.0731
_diffrn_reflns_av_unetI/netI 0.0618
_diffrn_reflns_Laue_measured_fraction_full 1.000
_diffrn_reflns_Laue_measured_fraction_max 1.000
_diffrn_reflns_limit_h_max 17
_diffrn_reflns_limit_h_min -17
_diffrn_reflns_limit_k_max 20
_diffrn_reflns_limit_k_min -18
_diffrn_reflns_limit_l_max 43
_diffrn_reflns_limit_l_min -42
_diffrn_reflns_number 67866
_diffrn_reflns_point_group_measured_fraction_full 1.000
_diffrn_reflns_point_group_measured_fraction_max 1.000
_diffrn_reflns_theta_full 25.242
_diffrn_reflns_theta_max 26.372
_diffrn_reflns_theta_min 1.731
_diffrn_source 'rotating anode'
_diffrn_source_type 'Enhance (Mo) X-ray Source'
_exptl_absorpt_coefficient_mu 1.289
_exptl_absorpt_correction_T_max 1.00000
_exptl_absorpt_correction_T_min 0.73345
_exptl_absorpt_correction_type multi-scan
_exptl_absorpt_process_details 'CrysAlisPro 1.171.39.46 (Rigaku Oxford Diffraction, 2018)'
_exptl_crystal_density_diffrn 1.511
_exptl_crystal_description block
_exptl_crystal_F_000 3592
_exptl_crystal_size_max 0.16
_exptl_crystal_size_mid 0.14
_exptl_crystal_size_min 0.12
_refine_diff_density_max 1.206
_refine_diff_density_min -1.216
_refine_diff_density_rms 0.107
_refine_ls_extinction_method none
_refine_ls_goodness_of_fit_ref 1.044
_refine_ls_hydrogen_treatment constr
_refine_ls_matrix_type full
_refine_ls_number_parameters 979
_refine_ls_number_reflns 15874
_refine_ls_number_restraints 0
_refine_ls_restrained_S_all 1.044
_refine_ls_R_factor_all 0.0723
_refine_ls_R_factor_gt 0.0474
_refine_ls_shift/su_max 0.002
_refine_ls_shift/su_mean 0.000
_refine_ls_structure_factor_coef Fsqd
_refine_ls_weighting_details 'w=1/[\s^2^(Fo^2^)+(0.0301P)^2^+12.8076P] where P=(Fo^2^+2Fc^2^)/3'
_refine_ls_weighting_scheme calc
_refine_ls_wR_factor_gt 0.0901
_refine_ls_wR_factor_ref 0.1003
_reflns_Friedel_coverage 0.000
_reflns_number_gt 11796
_reflns_number_total 15874
_reflns_threshold_expression 'I > 2\s(I)'
_cod_data_source_file d1dt04072c1.cif
_cod_data_source_block r20201226d
_cod_depositor_comments 'Adding full bibliography for 7709358--7709359.cif.'
_cod_database_code 7709359
_shelx_shelxl_version_number 2018/3
_chemical_oxdiff_formula 'C11 H10 N O'
_shelx_space_group_comment
;
The symmetry employed for this shelxl refinement is uniquely defined
by the following loop, which should always be used as a source of
symmetry information in preference to the above space-group names.
They are only intended as comments.
;
_shelx_estimated_absorpt_t_max 0.861
_shelx_estimated_absorpt_t_min 0.820
_reflns_odcompleteness_completeness 99.96
_reflns_odcompleteness_iscentric 1
_reflns_odcompleteness_theta 26.32
_olex2_refinement_description
;
1. Fixed Uiso
 At 1.2 times of:
  All B(H) groups, All C(H) groups
 At 1.5 times of:
  All C(H,H,H) groups
2.a Ternary CH refined with riding coordinates:
 B1(H1), B02S(H02S), B2(H5BA), B02I(H6BA)
2.b Aromatic/amide H refined with riding coordinates:
 C2(H2), C7(H7), C12(H12), C17(H17), C22(H22), C27(H27), C33(H), C38(HG),
 C43(HN), C48(HU), C53(H1AA), C58(H8AA)
2.c Idealised Me refined as rotating group:
 C4(H4A,H4B,H4C), C5(H5A,H5B,H5C), C9(H9A,H9B,H9C), C10(H10A,H10B,H10C),
 C14(H14A,H14B,H14C), C15(H15A,H15B,H15C), C19(H19A,H19B,H19C), C20(H20A,H20B,
 H20C), C24(H24A,H24B,H24C), C25(H25A,H25B,H25C), C29(H29A,H29B,H29C), C30(H30A,
 H30B,H30C), C35(HA,HB,HC), C36(HD,HE,HF), C40(HH,HI,HJ), C41(HK,HL,HM), C45(HO,
 HP,HQ), C46(HR,HS,HT), C50(HV,HW,HX), C51(HY,HZ,H0AA), C55(H2AA,H3AA,H4AA),
 C56(H5AA,H6AA,H7AA), C60(H9AA,H0BA,H1BA), C61(H2BA,H3BA,H4BA)
;
_olex2_submission_special_instructions 'No special instructions were received'
_oxdiff_exptl_absorpt_empirical_details
;
Empirical correction (ABSPACK) includes:
- Absorption correction using spherical harmonics
- Frame scaling
- Detector area scaling
;
_oxdiff_exptl_absorpt_empirical_full_max 1.254
_oxdiff_exptl_absorpt_empirical_full_min 0.821

loop_
_space_group_symop_operation_xyz
'x, y, z'
'-x, y+1/2, -z+1/2'
'-x, -y, -z'
'x, -y-1/2, z-1/2'

loop_
_atom_site_label
_atom_site_type_symbol
_atom_site_fract_x
_atom_site_fract_y
_atom_site_fract_z
_atom_site_U_iso_or_equiv
_atom_site_adp_type
_atom_site_occupancy
_atom_site_site_symmetry_order
_atom_site_calc_flag
_atom_site_refinement_flags_posn
_atom_site_refinement_flags_adp
_atom_site_refinement_flags_occupancy
_atom_site_disorder_assembly
_atom_site_disorder_group
Ce1 Ce 0.04205(2) 0.71105(2) 0.61238(2) 0.02249(7) Uani 1 1 d . . . . .
S1 S 0.27116(10) 0.79256(9) 0.56447(4) 0.0439(3) Uani 1 1 d . . . . .
F1 F 0.2908(3) 0.9050(2) 0.51175(11) 0.0862(13) Uani 1 1 d . . . . .
F2 F 0.1723(3) 0.8213(3) 0.49923(11) 0.0862(12) Uani 1 1 d . . . . .
F3 F 0.1613(3) 0.9168(2) 0.54100(11) 0.1044(17) Uani 1 1 d . . . . .
O1 O 0.1856(2) 0.7566(2) 0.58122(10) 0.0429(9) Uani 1 1 d . . . . .
O2 O 0.3269(3) 0.8475(3) 0.59002(12) 0.0702(13) Uani 1 1 d . . . . .
O3 O 0.3227(3) 0.7330(3) 0.54336(11) 0.0631(12) Uani 1 1 d . . . . .
N1 N 0.1752(2) 0.6178(2) 0.65111(10) 0.0290(9) Uani 1 1 d . . . . .
N2 N 0.1410(2) 0.5500(2) 0.67055(10) 0.0253(8) Uani 1 1 d . . . . .
N3 N -0.0367(2) 0.5643(2) 0.61212(10) 0.0236(8) Uani 1 1 d . . . . .
N4 N -0.0286(2) 0.5168(2) 0.64534(10) 0.0225(8) Uani 1 1 d . . . . .
N5 N -0.0045(2) 0.6984(2) 0.68212(10) 0.0218(8) Uani 1 1 d . . . . .
N6 N 0.0020(2) 0.6222(2) 0.70042(10) 0.0214(8) Uani 1 1 d . . . . .
N7 N -0.1474(3) 0.7489(2) 0.60909(11) 0.0275(9) Uani 1 1 d . . . . .
N8 N -0.1751(3) 0.8231(2) 0.59079(10) 0.0297(9) Uani 1 1 d . . . . .
N9 N -0.0095(3) 0.7441(2) 0.54255(11) 0.0384(10) Uani 1 1 d . . . . .
N10 N -0.0780(3) 0.8034(2) 0.53229(10) 0.0328(9) Uani 1 1 d . . . . .
N11 N 0.0293(3) 0.8681(2) 0.61219(10) 0.0305(9) Uani 1 1 d . . . . .
N12 N -0.0270(3) 0.9100(2) 0.58433(10) 0.0291(9) Uani 1 1 d . . . . .
C1 C 0.2716(3) 0.6070(3) 0.65273(15) 0.0392(12) Uani 1 1 d . . . . .
C2 C 0.2967(4) 0.5343(4) 0.67153(15) 0.0451(14) Uani 1 1 d . . . . .
H2 H 0.359787 0.512758 0.675906 0.054 Uiso 1 1 calc R . . . .
C3 C 0.2145(3) 0.4984(3) 0.68283(13) 0.0333(11) Uani 1 1 d . . . . .
C4 C 0.3397(4) 0.6693(4) 0.63775(18) 0.067(2) Uani 1 1 d . . . . .
H4A H 0.343843 0.660988 0.610005 0.100 Uiso 1 1 calc GR . . . .
H4B H 0.403205 0.661672 0.650919 0.100 Uiso 1 1 calc GR . . . .
H4C H 0.316673 0.725940 0.642527 0.100 Uiso 1 1 calc GR . . . .
C5 C 0.2003(4) 0.4196(3) 0.70470(15) 0.0452(14) Uani 1 1 d . . . . .
H5A H 0.176402 0.433054 0.729822 0.068 Uiso 1 1 calc GR . . . .
H5B H 0.261505 0.389925 0.708454 0.068 Uiso 1 1 calc GR . . . .
H5C H 0.153697 0.384051 0.690175 0.068 Uiso 1 1 calc GR . . . .
C6 C -0.1004(3) 0.5248(3) 0.58810(13) 0.0271(10) Uani 1 1 d . . . . .
C7 C -0.1319(3) 0.4528(3) 0.60486(14) 0.0326(11) Uani 1 1 d . . . . .
H7 H -0.176488 0.413600 0.593628 0.039 Uiso 1 1 calc R . . . .
C8 C -0.0857(3) 0.4486(3) 0.64140(14) 0.0310(11) Uani 1 1 d . . . . .
C9 C -0.1314(4) 0.5590(3) 0.54912(14) 0.0448(14) Uani 1 1 d . . . . .
H9A H -0.135025 0.620087 0.550489 0.067 Uiso 1 1 calc GR . . . .
H9B H -0.194475 0.536406 0.540808 0.067 Uiso 1 1 calc GR . . . .
H9C H -0.084794 0.542910 0.530597 0.067 Uiso 1 1 calc GR . . . .
C10 C -0.0990(4) 0.3856(3) 0.67231(15) 0.0442(13) Uani 1 1 d . . . . .
H10A H -0.036574 0.362427 0.681223 0.066 Uiso 1 1 calc GR . . . .
H10B H -0.140718 0.340557 0.662065 0.066 Uiso 1 1 calc GR . . . .
H10C H -0.128365 0.412582 0.693916 0.066 Uiso 1 1 calc GR . . . .
C11 C -0.0420(3) 0.7520(3) 0.70695(12) 0.0233(9) Uani 1 1 d . . . . .
C12 C -0.0584(3) 0.7109(3) 0.74091(13) 0.0298(10) Uani 1 1 d . . . . .
H12 H -0.083989 0.734439 0.763106 0.036 Uiso 1 1 calc R . . . .
C13 C -0.0305(3) 0.6290(3) 0.73625(12) 0.0265(10) Uani 1 1 d . . . . .
C14 C -0.0665(3) 0.8406(3) 0.69739(14) 0.0371(12) Uani 1 1 d . . . . .
H14A H -0.015377 0.877234 0.708134 0.056 Uiso 1 1 calc GR . . . .
H14B H -0.126983 0.855316 0.708402 0.056 Uiso 1 1 calc GR . . . .
H14C H -0.073220 0.847352 0.669350 0.056 Uiso 1 1 calc GR . . . .
C15 C -0.0346(4) 0.5579(3) 0.76395(14) 0.0442(13) Uani 1 1 d . . . . .
H15A H -0.073019 0.512502 0.751991 0.066 Uiso 1 1 calc GR . . . .
H15B H -0.063863 0.576844 0.787254 0.066 Uiso 1 1 calc GR . . . .
H15C H 0.030484 0.537692 0.770773 0.066 Uiso 1 1 calc GR . . . .
C16 C -0.2204(3) 0.7273(3) 0.63041(13) 0.0276(10) Uani 1 1 d . . . . .
C17 C -0.2932(3) 0.7876(3) 0.62591(14) 0.0352(11) Uani 1 1 d . . . . .
H17 H -0.352408 0.787386 0.637803 0.042 Uiso 1 1 calc R . . . .
C18 C -0.2625(4) 0.8464(3) 0.60120(14) 0.0361(12) Uani 1 1 d . . . . .
C19 C -0.2226(3) 0.6510(3) 0.65442(14) 0.0333(11) Uani 1 1 d . . . . .
H19A H -0.177788 0.609706 0.645138 0.050 Uiso 1 1 calc GR . . . .
H19B H -0.287524 0.627736 0.652728 0.050 Uiso 1 1 calc GR . . . .
H19C H -0.203888 0.665168 0.681270 0.050 Uiso 1 1 calc GR . . . .
C20 C -0.3119(4) 0.9250(4) 0.58672(16) 0.0537(16) Uani 1 1 d . . . . .
H20A H -0.274109 0.973707 0.595579 0.081 Uiso 1 1 calc GR . . . .
H20B H -0.375754 0.928126 0.596662 0.081 Uiso 1 1 calc GR . . . .
H20C H -0.317915 0.924301 0.558501 0.081 Uiso 1 1 calc GR . . . .
C21 C 0.0110(4) 0.7036(3) 0.50985(14) 0.0412(13) Uani 1 1 d . . . . .
C22 C -0.0471(4) 0.7354(3) 0.47941(14) 0.0439(14) Uani 1 1 d . . . . .
H22 H -0.048729 0.717196 0.453378 0.053 Uiso 1 1 calc R . . . .
C23 C -0.1020(4) 0.7980(3) 0.49381(13) 0.0383(12) Uani 1 1 d . . . . .
C24 C 0.0849(5) 0.6368(3) 0.50995(16) 0.0574(17) Uani 1 1 d . . . . .
H24A H 0.146093 0.661022 0.503327 0.086 Uiso 1 1 calc GR . . . .
H24B H 0.064922 0.593963 0.490970 0.086 Uiso 1 1 calc GR . . . .
H24C H 0.092520 0.611482 0.535608 0.086 Uiso 1 1 calc GR . . . .
C25 C -0.1765(4) 0.8527(4) 0.47370(14) 0.0494(15) Uani 1 1 d . . . . .
H25A H -0.236112 0.849239 0.486956 0.074 Uiso 1 1 calc GR . . . .
H25B H -0.188329 0.834082 0.446982 0.074 Uiso 1 1 calc GR . . . .
H25C H -0.153845 0.910697 0.474019 0.074 Uiso 1 1 calc GR . . . .
C26 C 0.0910(3) 0.9236(3) 0.62816(13) 0.0283(10) Uani 1 1 d . . . . .
C27 C 0.0753(3) 1.0014(3) 0.61085(14) 0.0347(11) Uani 1 1 d . . . . .
H27 H 0.109325 1.051637 0.616777 0.042 Uiso 1 1 calc R . . . .
C28 C 0.0006(3) 0.9910(3) 0.58344(13) 0.0321(11) Uani 1 1 d . . . . .
C29 C 0.1638(3) 0.8972(3) 0.65894(13) 0.0356(12) Uani 1 1 d . . . . .
H29A H 0.141235 0.847043 0.671721 0.053 Uiso 1 1 calc GR . . . .
H29B H 0.173576 0.942301 0.677864 0.053 Uiso 1 1 calc GR . . . .
H29C H 0.224439 0.884994 0.647500 0.053 Uiso 1 1 calc GR . . . .
C30 C -0.0455(4) 1.0527(3) 0.55563(15) 0.0467(14) Uani 1 1 d . . . . .
H30A H -0.040039 1.032652 0.529240 0.070 Uiso 1 1 calc GR . . . .
H30B H -0.013258 1.106841 0.558860 0.070 Uiso 1 1 calc GR . . . .
H30C H -0.113308 1.058886 0.560580 0.070 Uiso 1 1 calc GR . . . .
C31 C 0.2207(5) 0.8635(4) 0.52794(18) 0.0594(18) Uani 1 1 d . . . . .
B1 B 0.0369(4) 0.5421(3) 0.68092(15) 0.0273(12) Uani 1 1 d . . . . .
H1 H 0.034283 0.495824 0.700130 0.033 Uiso 1 1 calc R . . . .
B02S B -0.1127(4) 0.8662(3) 0.56210(16) 0.0332(13) Uani 1 1 d . . . . .
H02S H -0.152239 0.909872 0.548009 0.040 Uiso 1 1 calc R . . . .
Ce2 Ce 0.53610(2) 0.75387(2) 0.36121(2) 0.02041(7) Uani 1 1 d . . . . .
S2 S 0.65915(9) 0.82230(9) 0.26853(4) 0.0393(3) Uani 1 1 d . . . . .
F4 F 0.5823(2) 0.8935(2) 0.20656(9) 0.0623(10) Uani 1 1 d . . . . .
F5 F 0.5176(2) 0.7765(2) 0.22025(9) 0.0649(10) Uani 1 1 d . . . . .
F6 F 0.4883(2) 0.8867(2) 0.25283(10) 0.0722(11) Uani 1 1 d . . . . .
O4 O 0.6179(2) 0.7855(2) 0.30258(9) 0.0352(8) Uani 1 1 d . . . . .
O5 O 0.7018(3) 0.9019(3) 0.27590(12) 0.0683(13) Uani 1 1 d . . . . .
O6 O 0.7114(3) 0.7622(3) 0.24769(11) 0.0553(11) Uani 1 1 d . . . . .
N13 N 0.7170(2) 0.7228(2) 0.38472(11) 0.0290(9) Uani 1 1 d . . . . .
N14 N 0.7244(2) 0.6565(2) 0.41020(10) 0.0287(9) Uani 1 1 d . . . . .
N15 N 0.5104(2) 0.6065(2) 0.38877(10) 0.0257(8) Uani 1 1 d . . . . .
N16 N 0.5690(3) 0.5801(2) 0.42023(11) 0.0306(9) Uani 1 1 d . . . . .
N17 N 0.5605(2) 0.7784(2) 0.43389(10) 0.0252(8) Uani 1 1 d . . . . .
N18 N 0.6077(2) 0.7174(2) 0.45608(10) 0.0254(8) Uani 1 1 d . . . . .
N19 N 0.3569(2) 0.7665(2) 0.38406(10) 0.0222(8) Uani 1 1 d . . . . .
N20 N 0.2904(2) 0.8118(2) 0.36122(10) 0.0234(8) Uani 1 1 d . . . . .
N21 N 0.4190(2) 0.7302(2) 0.30338(10) 0.0237(8) Uani 1 1 d . . . . .
N22 N 0.3404(2) 0.7801(2) 0.29469(10) 0.0242(8) Uani 1 1 d . . . . .
N23 N 0.4795(2) 0.8977(2) 0.34675(11) 0.0282(9) Uani 1 1 d . . . . .
N24 N 0.3922(2) 0.9177(2) 0.32853(10) 0.0258(8) Uani 1 1 d . . . . .
C32 C 0.8031(3) 0.7294(3) 0.37001(13) 0.0310(11) Uani 1 1 d . . . . .
C33 C 0.8634(3) 0.6658(4) 0.38462(13) 0.0425(14) Uani 1 1 d . . . . .
H H 0.927481 0.655541 0.378368 0.051 Uiso 1 1 calc R . . . .
C34 C 0.8122(3) 0.6213(3) 0.40961(13) 0.0380(13) Uani 1 1 d . . . . .
C35 C 0.8260(3) 0.7956(3) 0.34164(13) 0.0374(12) Uani 1 1 d . . . . .
HA H 0.816428 0.773246 0.315444 0.056 Uiso 1 1 calc GR . . . .
HB H 0.892908 0.813067 0.346424 0.056 Uiso 1 1 calc GR . . . .
HC H 0.783782 0.843747 0.344468 0.056 Uiso 1 1 calc GR . . . .
C36 C 0.8421(4) 0.5461(4) 0.43241(15) 0.0573(17) Uani 1 1 d . . . . .
HD H 0.840698 0.558573 0.459941 0.086 Uiso 1 1 calc GR . . . .
HE H 0.907282 0.530168 0.426592 0.086 Uiso 1 1 calc GR . . . .
HF H 0.798096 0.499900 0.425722 0.086 Uiso 1 1 calc GR . . . .
C37 C 0.4451(3) 0.5459(3) 0.38169(13) 0.0305(11) Uani 1 1 d . . . . .
C38 C 0.4621(4) 0.4803(3) 0.40759(15) 0.0405(13) Uani 1 1 d . . . . .
HG H 0.427251 0.429418 0.408565 0.049 Uiso 1 1 calc R . . . .
C39 C 0.5387(4) 0.5039(3) 0.43118(15) 0.0394(12) Uani 1 1 d . . . . .
C40 C 0.3646(3) 0.5541(3) 0.35147(14) 0.0357(12) Uani 1 1 d . . . . .
HH H 0.351334 0.613411 0.346536 0.054 Uiso 1 1 calc GR . . . .
HI H 0.307179 0.527077 0.360391 0.054 Uiso 1 1 calc GR . . . .
HJ H 0.382486 0.527190 0.327679 0.054 Uiso 1 1 calc GR . . . .
C41 C 0.5878(4) 0.4558(3) 0.46428(17) 0.0591(17) Uani 1 1 d . . . . .
HK H 0.655817 0.448975 0.459814 0.089 Uiso 1 1 calc GR . . . .
HL H 0.557835 0.400735 0.466128 0.089 Uiso 1 1 calc GR . . . .
HM H 0.581534 0.486598 0.488336 0.089 Uiso 1 1 calc GR . . . .
C42 C 0.5293(3) 0.8354(3) 0.45865(13) 0.0294(10) Uani 1 1 d . . . . .
C43 C 0.5562(3) 0.8114(3) 0.49627(14) 0.0356(12) Uani 1 1 d . . . . .
HN H 0.543255 0.840670 0.519121 0.043 Uiso 1 1 calc R . . . .
C44 C 0.6047(3) 0.7375(3) 0.49396(13) 0.0317(11) Uani 1 1 d . . . . .
C45 C 0.4744(4) 0.9111(3) 0.44558(15) 0.0410(13) Uani 1 1 d . . . . .
HO H 0.519177 0.955942 0.440026 0.061 Uiso 1 1 calc GR . . . .
HP H 0.433713 0.929231 0.465883 0.061 Uiso 1 1 calc GR . . . .
HQ H 0.434299 0.897829 0.422228 0.061 Uiso 1 1 calc GR . . . .
C46 C 0.6528(4) 0.6872(4) 0.52616(14) 0.0480(14) Uani 1 1 d . . . . .
HR H 0.628675 0.629737 0.524896 0.072 Uiso 1 1 calc GR . . . .
HS H 0.638928 0.712106 0.550928 0.072 Uiso 1 1 calc GR . . . .
HT H 0.722214 0.687040 0.523673 0.072 Uiso 1 1 calc GR . . . .
C47 C 0.3099(3) 0.7392(3) 0.41448(12) 0.0223(9) Uani 1 1 d . . . . .
C48 C 0.2155(3) 0.7671(3) 0.41101(13) 0.0268(10) Uani 1 1 d . . . . .
HU H 0.167545 0.757136 0.428602 0.032 Uiso 1 1 calc R . . . .
C49 C 0.2048(3) 0.8117(3) 0.37722(13) 0.0260(10) Uani 1 1 d . . . . .
C50 C 0.3545(3) 0.6870(3) 0.44633(13) 0.0319(11) Uani 1 1 d . . . . .
HV H 0.321945 0.632770 0.446707 0.048 Uiso 1 1 calc GR . . . .
HW H 0.348514 0.715453 0.470986 0.048 Uiso 1 1 calc GR . . . .
HX H 0.422483 0.678306 0.442210 0.048 Uiso 1 1 calc GR . . . .
C51 C 0.1168(3) 0.8526(4) 0.35885(15) 0.0440(14) Uani 1 1 d . . . . .
HY H 0.126844 0.913095 0.357624 0.066 Uiso 1 1 calc GR . . . .
HZ H 0.061994 0.840799 0.374184 0.066 Uiso 1 1 calc GR . . . .
H0AA H 0.103952 0.830537 0.332739 0.066 Uiso 1 1 calc GR . . . .
C52 C 0.4194(3) 0.6722(3) 0.27502(12) 0.0273(10) Uani 1 1 d . . . . .
C53 C 0.3408(3) 0.6841(3) 0.24915(13) 0.0367(12) Uani 1 1 d . . . . .
H1AA H 0.323433 0.651321 0.227037 0.044 Uiso 1 1 calc R . . . .
C54 C 0.2930(3) 0.7531(3) 0.26190(13) 0.0304(11) Uani 1 1 d . . . . .
C55 C 0.4994(3) 0.6096(3) 0.27436(14) 0.0372(12) Uani 1 1 d . . . . .
H2AA H 0.549859 0.631567 0.258878 0.056 Uiso 1 1 calc GR . . . .
H3AA H 0.474720 0.557205 0.263047 0.056 Uiso 1 1 calc GR . . . .
H4AA H 0.525848 0.599350 0.300715 0.056 Uiso 1 1 calc GR . . . .
C56 C 0.2058(4) 0.7957(4) 0.24427(15) 0.0494(15) Uani 1 1 d . . . . .
H5AA H 0.153255 0.790164 0.261418 0.074 Uiso 1 1 calc GR . . . .
H6AA H 0.187109 0.769777 0.219371 0.074 Uiso 1 1 calc GR . . . .
H7AA H 0.219682 0.855008 0.240438 0.074 Uiso 1 1 calc GR . . . .
C57 C 0.5322(3) 0.9684(3) 0.34882(14) 0.0340(11) Uani 1 1 d . . . . .
C58 C 0.4791(4) 1.0333(3) 0.33180(15) 0.0397(13) Uani 1 1 d . . . . .
H8AA H 0.499074 1.089708 0.329332 0.048 Uiso 1 1 calc R . . . .
C59 C 0.3919(4) 1.0001(3) 0.31919(14) 0.0354(12) Uani 1 1 d . . . . .
C60 C 0.6318(3) 0.9671(3) 0.36676(17) 0.0482(15) Uani 1 1 d . . . . .
H9AA H 0.640467 0.917784 0.383305 0.072 Uiso 1 1 calc GR . . . .
H0BA H 0.643162 1.017738 0.382259 0.072 Uiso 1 1 calc GR . . . .
H1BA H 0.677330 0.965069 0.346534 0.072 Uiso 1 1 calc GR . . . .
C61 C 0.3081(4) 1.0411(4) 0.29870(17) 0.0590(17) Uani 1 1 d . . . . .
H2BA H 0.294384 1.013855 0.273711 0.089 Uiso 1 1 calc GR . . . .
H3BA H 0.322414 1.100260 0.294698 0.089 Uiso 1 1 calc GR . . . .
H4BA H 0.252284 1.036090 0.314151 0.089 Uiso 1 1 calc GR . . . .
C62 C 0.5556(4) 0.8454(4) 0.23570(16) 0.0477(15) Uani 1 1 d . . . . .
B2 B 0.6486(4) 0.6356(4) 0.43907(15) 0.0314(13) Uani 1 1 d . . . . .
H5BA H 0.681188 0.603377 0.460806 0.038 Uiso 1 1 calc R . . . .
B02I B 0.3129(3) 0.8505(3) 0.32233(14) 0.0251(11) Uani 1 1 d . . . . .
H6BA H 0.253488 0.878291 0.311013 0.030 Uiso 1 1 calc R . . . .

loop_
_atom_site_aniso_label
_atom_site_aniso_U_11
_atom_site_aniso_U_22
_atom_site_aniso_U_33
_atom_site_aniso_U_23
_atom_site_aniso_U_13
_atom_site_aniso_U_12
Ce1 0.03396(14) 0.01542(13) 0.01836(13) 0.00098(10) 0.00384(10) 0.00330(11)
S1 0.0539(8) 0.0365(8) 0.0435(8) 0.0039(6) 0.0206(6) 0.0026(6)
F1 0.108(3) 0.073(3) 0.083(3) 0.035(2) 0.044(2) -0.009(2)
F2 0.123(4) 0.078(3) 0.056(3) 0.021(2) -0.003(2) 0.005(3)
F3 0.170(4) 0.070(3) 0.082(3) 0.036(2) 0.075(3) 0.075(3)
O1 0.048(2) 0.043(2) 0.040(2) 0.0113(17) 0.0217(17) 0.0027(17)
O2 0.089(3) 0.056(3) 0.065(3) -0.006(2) 0.007(2) -0.035(2)
O3 0.084(3) 0.059(3) 0.051(3) 0.012(2) 0.037(2) 0.034(2)
N1 0.026(2) 0.033(2) 0.027(2) -0.0007(18) 0.0018(16) 0.0001(17)
N2 0.0272(19) 0.024(2) 0.024(2) -0.0027(16) -0.0022(15) 0.0056(16)
N3 0.0281(19) 0.0175(19) 0.024(2) 0.0015(16) -0.0040(15) 0.0070(15)
N4 0.0230(18) 0.021(2) 0.024(2) -0.0022(16) 0.0020(15) 0.0014(15)
N5 0.0220(18) 0.021(2) 0.0221(19) -0.0007(15) 0.0015(14) -0.0006(15)
N6 0.0242(18) 0.0189(19) 0.0211(19) 0.0016(15) 0.0022(15) -0.0001(15)
N7 0.031(2) 0.021(2) 0.030(2) 0.0027(17) -0.0058(16) 0.0053(16)
N8 0.040(2) 0.019(2) 0.029(2) -0.0008(17) -0.0046(17) 0.0106(17)
N9 0.068(3) 0.024(2) 0.023(2) 0.0018(18) 0.001(2) 0.012(2)
N10 0.057(3) 0.023(2) 0.018(2) 0.0035(16) -0.0019(18) 0.0031(19)
N11 0.045(2) 0.024(2) 0.022(2) 0.0005(17) -0.0013(17) 0.0069(18)
N12 0.048(2) 0.018(2) 0.022(2) 0.0014(16) 0.0035(17) 0.0092(17)
C1 0.026(2) 0.052(4) 0.040(3) 0.003(3) 0.001(2) 0.004(2)
C2 0.035(3) 0.059(4) 0.041(3) -0.002(3) -0.004(2) 0.017(3)
C3 0.035(3) 0.034(3) 0.030(3) -0.008(2) -0.009(2) 0.009(2)
C4 0.032(3) 0.102(6) 0.066(4) 0.033(4) 0.000(3) -0.004(3)
C5 0.053(3) 0.032(3) 0.049(3) -0.002(3) -0.019(3) 0.011(2)
C6 0.027(2) 0.021(2) 0.032(3) -0.009(2) -0.0052(19) 0.0050(19)
C7 0.027(2) 0.025(3) 0.045(3) -0.012(2) -0.003(2) -0.003(2)
C8 0.032(3) 0.022(2) 0.040(3) -0.004(2) 0.009(2) -0.001(2)
C9 0.055(3) 0.037(3) 0.039(3) -0.009(3) -0.019(3) 0.005(3)
C10 0.054(3) 0.031(3) 0.049(3) 0.002(3) 0.010(3) -0.015(2)
C11 0.019(2) 0.029(3) 0.022(2) -0.0028(19) 0.0021(17) -0.0016(19)
C12 0.028(2) 0.036(3) 0.026(3) -0.008(2) 0.0089(19) -0.004(2)
C13 0.030(2) 0.034(3) 0.016(2) 0.001(2) 0.0057(18) -0.008(2)
C14 0.041(3) 0.031(3) 0.039(3) -0.005(2) 0.007(2) 0.011(2)
C15 0.066(4) 0.042(3) 0.025(3) 0.006(2) 0.012(2) -0.008(3)
C16 0.027(2) 0.027(3) 0.029(3) -0.002(2) -0.0051(19) 0.0035(19)
C17 0.032(3) 0.039(3) 0.035(3) -0.001(2) -0.001(2) 0.011(2)
C18 0.047(3) 0.032(3) 0.028(3) -0.004(2) -0.008(2) 0.018(2)
C19 0.025(2) 0.034(3) 0.041(3) -0.001(2) 0.006(2) -0.001(2)
C20 0.059(4) 0.049(4) 0.053(4) 0.009(3) 0.001(3) 0.029(3)
C21 0.076(4) 0.026(3) 0.023(3) 0.001(2) 0.008(2) 0.004(3)
C22 0.080(4) 0.031(3) 0.021(3) -0.004(2) 0.004(3) -0.004(3)
C23 0.060(3) 0.033(3) 0.021(3) 0.009(2) -0.002(2) -0.009(2)
C24 0.105(5) 0.031(3) 0.039(3) -0.002(3) 0.022(3) 0.014(3)
C25 0.063(4) 0.055(4) 0.028(3) 0.010(3) -0.014(3) -0.008(3)
C26 0.037(3) 0.018(2) 0.031(3) -0.003(2) 0.014(2) -0.004(2)
C27 0.047(3) 0.019(2) 0.039(3) -0.006(2) 0.011(2) -0.002(2)
C28 0.049(3) 0.017(2) 0.031(3) 0.000(2) 0.014(2) 0.006(2)
C29 0.041(3) 0.032(3) 0.034(3) -0.002(2) 0.006(2) -0.005(2)
C30 0.070(4) 0.025(3) 0.045(3) 0.009(2) 0.013(3) 0.010(3)
C31 0.088(5) 0.044(4) 0.050(4) 0.012(3) 0.036(4) 0.016(3)
B1 0.033(3) 0.022(3) 0.027(3) 0.004(2) 0.002(2) 0.000(2)
B02S 0.048(3) 0.020(3) 0.031(3) 0.004(2) -0.005(3) 0.009(2)
Ce2 0.01530(11) 0.02456(14) 0.02128(13) 0.00178(10) 0.00052(9) 0.00169(9)
S2 0.0314(6) 0.0498(8) 0.0378(7) 0.0090(6) 0.0103(5) -0.0046(6)
F4 0.060(2) 0.074(2) 0.055(2) 0.0365(19) 0.0217(17) 0.0135(18)
F5 0.063(2) 0.080(3) 0.050(2) 0.0198(19) -0.0147(17) -0.0159(19)
F6 0.060(2) 0.098(3) 0.063(2) 0.036(2) 0.0307(18) 0.039(2)
O4 0.0249(16) 0.049(2) 0.0325(19) 0.0066(16) 0.0095(14) -0.0038(15)
O5 0.083(3) 0.058(3) 0.064(3) 0.009(2) 0.008(2) -0.033(2)
O6 0.047(2) 0.079(3) 0.042(2) 0.009(2) 0.0205(18) 0.021(2)
N13 0.0208(18) 0.038(2) 0.029(2) -0.0022(18) 0.0009(15) 0.0058(16)
N14 0.0249(19) 0.035(2) 0.025(2) -0.0055(18) -0.0028(16) 0.0106(17)
N15 0.0269(19) 0.027(2) 0.023(2) -0.0002(16) 0.0034(15) 0.0041(16)
N16 0.034(2) 0.027(2) 0.030(2) 0.0009(18) 0.0006(17) 0.0092(17)
N17 0.0215(18) 0.029(2) 0.025(2) -0.0009(17) -0.0015(15) 0.0074(16)
N18 0.0227(18) 0.031(2) 0.023(2) 0.0011(17) -0.0001(15) 0.0053(16)
N19 0.0190(17) 0.027(2) 0.0207(19) 0.0026(16) 0.0001(14) 0.0034(15)
N20 0.0179(17) 0.028(2) 0.024(2) -0.0047(16) 0.0005(14) 0.0066(15)
N21 0.0184(17) 0.028(2) 0.024(2) 0.0015(16) 0.0004(14) 0.0010(15)
N22 0.0191(17) 0.034(2) 0.0192(19) 0.0013(16) -0.0004(14) 0.0046(16)
N23 0.0253(19) 0.023(2) 0.036(2) 0.0017(17) 0.0000(16) -0.0004(16)
N24 0.030(2) 0.023(2) 0.024(2) 0.0009(16) 0.0029(16) 0.0075(16)
C32 0.019(2) 0.050(3) 0.024(2) -0.015(2) -0.0024(18) 0.002(2)
C33 0.021(2) 0.080(4) 0.026(3) -0.017(3) -0.001(2) 0.018(3)
C34 0.031(3) 0.057(4) 0.025(3) -0.009(2) -0.004(2) 0.025(2)
C35 0.023(2) 0.055(4) 0.035(3) -0.012(3) 0.008(2) -0.008(2)
C36 0.051(3) 0.081(5) 0.040(3) -0.003(3) 0.000(3) 0.043(3)
C37 0.033(3) 0.026(3) 0.034(3) -0.003(2) 0.011(2) 0.004(2)
C38 0.052(3) 0.020(3) 0.051(3) 0.002(2) 0.011(3) -0.002(2)
C39 0.054(3) 0.024(3) 0.040(3) 0.005(2) 0.005(3) 0.009(2)
C40 0.034(3) 0.036(3) 0.038(3) -0.004(2) 0.005(2) -0.009(2)
C41 0.081(4) 0.032(3) 0.062(4) 0.017(3) -0.007(3) 0.016(3)
C42 0.028(2) 0.030(3) 0.030(3) -0.002(2) 0.0013(19) 0.004(2)
C43 0.037(3) 0.041(3) 0.028(3) -0.009(2) 0.002(2) 0.008(2)
C44 0.033(2) 0.036(3) 0.025(3) -0.001(2) -0.0021(19) 0.005(2)
C45 0.045(3) 0.036(3) 0.041(3) -0.006(2) -0.001(2) 0.017(2)
C46 0.063(4) 0.052(4) 0.028(3) 0.000(3) -0.008(2) 0.013(3)
C47 0.022(2) 0.024(2) 0.021(2) -0.0032(18) 0.0043(17) -0.0042(18)
C48 0.022(2) 0.030(3) 0.030(3) -0.005(2) 0.0104(18) -0.0008(19)
C49 0.018(2) 0.030(3) 0.030(3) -0.008(2) 0.0021(18) 0.0025(18)
C50 0.032(3) 0.037(3) 0.027(3) 0.004(2) 0.008(2) 0.001(2)
C51 0.024(2) 0.064(4) 0.044(3) -0.002(3) 0.002(2) 0.014(2)
C52 0.026(2) 0.032(3) 0.024(2) 0.000(2) 0.0041(18) 0.001(2)
C53 0.037(3) 0.047(3) 0.025(3) -0.012(2) -0.001(2) -0.002(2)
C54 0.027(2) 0.044(3) 0.020(2) -0.003(2) -0.0030(18) 0.000(2)
C55 0.041(3) 0.039(3) 0.032(3) -0.006(2) 0.006(2) 0.010(2)
C56 0.038(3) 0.072(4) 0.036(3) -0.005(3) -0.014(2) 0.009(3)
C57 0.038(3) 0.025(3) 0.040(3) -0.003(2) 0.010(2) -0.007(2)
C58 0.053(3) 0.018(3) 0.049(3) -0.004(2) 0.013(3) -0.005(2)
C59 0.050(3) 0.027(3) 0.030(3) 0.004(2) 0.008(2) 0.011(2)
C60 0.034(3) 0.038(3) 0.074(4) -0.010(3) 0.007(3) -0.015(2)
C61 0.075(4) 0.036(3) 0.063(4) 0.018(3) -0.013(3) 0.020(3)
C62 0.044(3) 0.055(4) 0.046(3) 0.021(3) 0.019(3) 0.007(3)
B2 0.031(3) 0.036(3) 0.026(3) 0.000(2) -0.002(2) 0.013(2)
B02I 0.021(2) 0.029(3) 0.025(3) 0.004(2) -0.002(2) 0.010(2)

loop_
_atom_type_symbol
_atom_type_description
_atom_type_scat_dispersion_real
_atom_type_scat_dispersion_imag
_atom_type_scat_source
C C 0.0033 0.0016 'International Tables Vol C Tables 4.2.6.8 and 6.1.1.4'
H H 0.0000 0.0000 'International Tables Vol C Tables 4.2.6.8 and 6.1.1.4'
B B 0.0013 0.0007 'International Tables Vol C Tables 4.2.6.8 and 6.1.1.4'
Ce Ce -0.2486 2.6331 'International Tables Vol C Tables 4.2.6.8 and 6.1.1.4'
F F 0.0171 0.0103 'International Tables Vol C Tables 4.2.6.8 and 6.1.1.4'
N N 0.0061 0.0033 'International Tables Vol C Tables 4.2.6.8 and 6.1.1.4'
O O 0.0106 0.0060 'International Tables Vol C Tables 4.2.6.8 and 6.1.1.4'
S S 0.1246 0.1234 'International Tables Vol C Tables 4.2.6.8 and 6.1.1.4'

loop_
_geom_angle_atom_site_label_1
_geom_angle_atom_site_label_2
_geom_angle_atom_site_label_3
_geom_angle
_geom_angle_site_symmetry_1
_geom_angle_site_symmetry_3
_geom_angle_publ_flag
O1 Ce1 N1 79.97(11) . . ?
O1 Ce1 N3 128.82(11) . . ?
O1 Ce1 N5 135.08(11) . . ?
O1 Ce1 N7 137.73(11) . . ?
O1 Ce1 N9 72.86(13) . . ?
O1 Ce1 N11 76.26(12) . . ?
N1 Ce1 N7 142.20(11) . . ?
N3 Ce1 N1 77.22(11) . . ?
N3 Ce1 N7 77.81(11) . . ?
N5 Ce1 N1 72.00(11) . . ?
N5 Ce1 N3 78.32(11) . . ?
N5 Ce1 N7 75.48(11) . . ?
N9 Ce1 N1 137.74(12) . . ?
N9 Ce1 N3 95.22(12) . . ?
N9 Ce1 N5 147.93(12) . . ?
N9 Ce1 N7 72.45(12) . . ?
N11 Ce1 N1 127.11(12) . . ?
N11 Ce1 N3 150.83(12) . . ?
N11 Ce1 N5 93.38(11) . . ?
N11 Ce1 N7 73.04(12) . . ?
N11 Ce1 N9 76.98(12) . . ?
O1 S1 C31 103.4(3) . . ?
O2 S1 O1 114.3(2) . . ?
O2 S1 C31 102.7(3) . . ?
O3 S1 O1 113.0(2) . . ?
O3 S1 O2 117.0(3) . . ?
O3 S1 C31 104.1(3) . . ?
S1 O1 Ce1 174.0(2) . . ?
N2 N1 Ce1 115.7(2) . . ?
C1 N1 Ce1 138.4(3) . . ?
C1 N1 N2 104.7(4) . . ?
N1 N2 B1 123.1(3) . . ?
C3 N2 N1 110.6(4) . . ?
C3 N2 B1 125.8(4) . . ?
N4 N3 Ce1 118.9(2) . . ?
C6 N3 Ce1 134.0(3) . . ?
C6 N3 N4 106.0(3) . . ?
N3 N4 B1 122.5(3) . . ?
C8 N4 N3 110.1(4) . . ?
C8 N4 B1 127.4(4) . . ?
N6 N5 Ce1 119.7(2) . . ?
C11 N5 Ce1 133.7(3) . . ?
C11 N5 N6 106.5(3) . . ?
N5 N6 B1 123.1(3) . . ?
C13 N6 N5 109.7(3) . . ?
C13 N6 B1 127.1(4) . . ?
N8 N7 Ce1 116.9(3) . . ?
C16 N7 Ce1 133.9(3) . . ?
C16 N7 N8 105.8(3) . . ?
N7 N8 B02S 121.9(4) . . ?
C18 N8 N7 110.1(4) . . ?
C18 N8 B02S 128.0(4) . . ?
N10 N9 Ce1 122.6(3) . . ?
C21 N9 Ce1 129.8(3) . . ?
C21 N9 N10 107.1(4) . . ?
N9 N10 B02S 121.1(4) . . ?
C23 N10 N9 109.4(4) . . ?
C23 N10 B02S 129.3(4) . . ?
N12 N11 Ce1 121.5(3) . . ?
C26 N11 Ce1 128.3(3) . . ?
C26 N11 N12 107.0(4) . . ?
N11 N12 B02S 121.1(4) . . ?
C28 N12 N11 109.3(4) . . ?
C28 N12 B02S 129.3(4) . . ?
N1 C1 C2 110.6(5) . . ?
N1 C1 C4 123.7(5) . . ?
C2 C1 C4 125.6(5) . . ?
C1 C2 H2 126.3 . . ?
C3 C2 C1 107.5(4) . . ?
C3 C2 H2 126.3 . . ?
N2 C3 C2 106.6(4) . . ?
N2 C3 C5 123.3(4) . . ?
C2 C3 C5 130.1(4) . . ?
C1 C4 H4A 109.5 . . ?
C1 C4 H4B 109.5 . . ?
C1 C4 H4C 109.5 . . ?
H4A C4 H4B 109.5 . . ?
H4A C4 H4C 109.5 . . ?
H4B C4 H4C 109.5 . . ?
C3 C5 H5A 109.5 . . ?
C3 C5 H5B 109.5 . . ?
C3 C5 H5C 109.5 . . ?
H5A C5 H5B 109.5 . . ?
H5A C5 H5C 109.5 . . ?
H5B C5 H5C 109.5 . . ?
N3 C6 C7 110.5(4) . . ?
N3 C6 C9 122.1(4) . . ?
C7 C6 C9 127.4(4) . . ?
C6 C7 H7 126.7 . . ?
C6 C7 C8 106.6(4) . . ?
C8 C7 H7 126.7 . . ?
N4 C8 C7 106.8(4) . . ?
N4 C8 C10 124.8(4) . . ?
C7 C8 C10 128.3(4) . . ?
C6 C9 H9A 109.5 . . ?
C6 C9 H9B 109.5 . . ?
C6 C9 H9C 109.5 . . ?
H9A C9 H9B 109.5 . . ?
H9A C9 H9C 109.5 . . ?
H9B C9 H9C 109.5 . . ?
C8 C10 H10A 109.5 . . ?
C8 C10 H10B 109.5 . . ?
C8 C10 H10C 109.5 . . ?
H10A C10 H10B 109.5 . . ?
H10A C10 H10C 109.5 . . ?
H10B C10 H10C 109.5 . . ?
N5 C11 C12 109.8(4) . . ?
N5 C11 C14 123.7(4) . . ?
C12 C11 C14 126.4(4) . . ?
C11 C12 H12 126.7 . . ?
C13 C12 C11 106.7(4) . . ?
C13 C12 H12 126.7 . . ?
N6 C13 C12 107.3(4) . . ?
N6 C13 C15 124.1(4) . . ?
C12 C13 C15 128.6(4) . . ?
C11 C14 H14A 109.5 . . ?
C11 C14 H14B 109.5 . . ?
C11 C14 H14C 109.5 . . ?
H14A C14 H14B 109.5 . . ?
H14A C14 H14C 109.5 . . ?
H14B C14 H14C 109.5 . . ?
C13 C15 H15A 109.5 . . ?
C13 C15 H15B 109.5 . . ?
C13 C15 H15C 109.5 . . ?
H15A C15 H15B 109.5 . . ?
H15A C15 H15C 109.5 . . ?
H15B C15 H15C 109.5 . . ?
N7 C16 C17 109.5(4) . . ?
N7 C16 C19 124.6(4) . . ?
C17 C16 C19 126.0(4) . . ?
C16 C17 H17 126.6 . . ?
C18 C17 C16 106.8(4) . . ?
C18 C17 H17 126.6 . . ?
N8 C18 C17 107.8(4) . . ?
N8 C18 C20 123.0(5) . . ?
C17 C18 C20 129.2(5) . . ?
C16 C19 H19A 109.5 . . ?
C16 C19 H19B 109.5 . . ?
C16 C19 H19C 109.5 . . ?
H19A C19 H19B 109.5 . . ?
H19A C19 H19C 109.5 . . ?
H19B C19 H19C 109.5 . . ?
C18 C20 H20A 109.5 . . ?
C18 C20 H20B 109.5 . . ?
C18 C20 H20C 109.5 . . ?
H20A C20 H20B 109.5 . . ?
H20A C20 H20C 109.5 . . ?
H20B C20 H20C 109.5 . . ?
N9 C21 C22 108.6(5) . . ?
N9 C21 C24 121.8(5) . . ?
C22 C21 C24 129.6(5) . . ?
C21 C22 H22 126.2 . . ?
C23 C22 C21 107.5(4) . . ?
C23 C22 H22 126.2 . . ?
N10 C23 C22 107.3(4) . . ?
N10 C23 C25 122.7(5) . . ?
C22 C23 C25 130.0(5) . . ?
C21 C24 H24A 109.5 . . ?
C21 C24 H24B 109.5 . . ?
C21 C24 H24C 109.5 . . ?
H24A C24 H24B 109.5 . . ?
H24A C24 H24C 109.5 . . ?
H24B C24 H24C 109.5 . . ?
C23 C25 H25A 109.5 . . ?
C23 C25 H25B 109.5 . . ?
C23 C25 H25C 109.5 . . ?
H25A C25 H25B 109.5 . . ?
H25A C25 H25C 109.5 . . ?
H25B C25 H25C 109.5 . . ?
N11 C26 C27 109.6(4) . . ?
N11 C26 C29 120.3(4) . . ?
C27 C26 C29 130.2(4) . . ?
C26 C27 H27 126.8 . . ?
C28 C27 C26 106.4(4) . . ?
C28 C27 H27 126.8 . . ?
N12 C28 C27 107.7(4) . . ?
N12 C28 C30 122.3(5) . . ?
C27 C28 C30 130.0(5) . . ?
C26 C29 H29A 109.5 . . ?
C26 C29 H29B 109.5 . . ?
C26 C29 H29C 109.5 . . ?
H29A C29 H29B 109.5 . . ?
H29A C29 H29C 109.5 . . ?
H29B C29 H29C 109.5 . . ?
C28 C30 H30A 109.5 . . ?
C28 C30 H30B 109.5 . . ?
C28 C30 H30C 109.5 . . ?
H30A C30 H30B 109.5 . . ?
H30A C30 H30C 109.5 . . ?
H30B C30 H30C 109.5 . . ?
F1 C31 S1 110.1(5) . . ?
F1 C31 F2 106.4(5) . . ?
F2 C31 S1 111.1(4) . . ?
F3 C31 S1 113.3(4) . . ?
F3 C31 F1 108.9(5) . . ?
F3 C31 F2 106.7(6) . . ?
N2 B1 N4 110.9(4) . . ?
N2 B1 N6 111.6(4) . . ?
N2 B1 H1 107.2 . . ?
N4 B1 H1 107.2 . . ?
N6 B1 N4 112.5(4) . . ?
N6 B1 H1 107.2 . . ?
N8 B02S N10 111.3(4) . . ?
N8 B02S N12 109.5(4) . . ?
N8 B02S H02S 108.3 . . ?
N10 B02S N12 111.2(4) . . ?
N10 B02S H02S 108.3 . . ?
N12 B02S H02S 108.3 . . ?
O4 Ce2 N13 78.94(11) . . ?
O4 Ce2 N15 125.53(11) . . ?
O4 Ce2 N17 138.53(11) . . ?
O4 Ce2 N19 136.45(10) . . ?
O4 Ce2 N21 71.59(10) . . ?
O4 Ce2 N23 78.43(12) . . ?
N13 Ce2 N19 144.27(11) . . ?
N15 Ce2 N13 82.37(12) . . ?
N15 Ce2 N19 78.67(11) . . ?
N17 Ce2 N13 70.20(11) . . ?
N17 Ce2 N15 77.64(11) . . ?
N17 Ce2 N19 76.29(10) . . ?
N21 Ce2 N13 140.27(11) . . ?
N21 Ce2 N15 93.44(11) . . ?
N21 Ce2 N17 147.50(11) . . ?
N21 Ce2 N19 71.31(10) . . ?
N23 Ce2 N13 121.49(12) . . ?
N23 Ce2 N15 151.09(11) . . ?
N23 Ce2 N17 94.49(12) . . ?
N23 Ce2 N19 72.43(11) . . ?
N23 Ce2 N21 78.26(12) . . ?
O4 S2 C62 104.4(2) . . ?
O5 S2 O4 113.2(2) . . ?
O5 S2 O6 118.1(3) . . ?
O5 S2 C62 103.8(3) . . ?
O6 S2 O4 112.2(2) . . ?
O6 S2 C62 103.3(3) . . ?
S2 O4 Ce2 168.0(2) . . ?
N14 N13 Ce2 111.8(2) . . ?
C32 N13 Ce2 136.7(3) . . ?
C32 N13 N14 105.9(4) . . ?
N13 N14 B2 123.9(3) . . ?
C34 N14 N13 109.9(4) . . ?
C34 N14 B2 125.6(4) . . ?
N16 N15 Ce2 118.8(3) . . ?
C37 N15 Ce2 134.5(3) . . ?
C37 N15 N16 106.5(4) . . ?
N15 N16 B2 122.2(4) . . ?
C39 N16 N15 108.5(4) . . ?
C39 N16 B2 129.2(4) . . ?
N18 N17 Ce2 118.1(2) . . ?
C42 N17 Ce2 135.1(3) . . ?
C42 N17 N18 106.5(3) . . ?
N17 N18 B2 123.6(3) . . ?
C44 N18 N17 109.2(3) . . ?
C44 N18 B2 127.0(4) . . ?
N20 N19 Ce2 118.2(2) . . ?
C47 N19 Ce2 135.8(3) . . ?
C47 N19 N20 105.9(3) . . ?
N19 N20 B02I 123.1(3) . . ?
C49 N20 N19 110.0(3) . . ?
C49 N20 B02I 126.8(3) . . ?
N22 N21 Ce2 123.5(3) . . ?
C52 N21 Ce2 130.2(3) . . ?
C52 N21 N22 106.2(3) . . ?
N21 N22 B02I 120.9(3) . . ?
C54 N22 N21 109.9(3) . . ?
C54 N22 B02I 129.0(4) . . ?
N24 N23 Ce2 124.9(3) . . ?
C57 N23 Ce2 127.1(3) . . ?
C57 N23 N24 107.1(4) . . ?
N23 N24 B02I 120.5(3) . . ?
C59 N24 N23 109.0(4) . . ?
C59 N24 B02I 130.5(4) . . ?
N13 C32 C33 109.8(4) . . ?
N13 C32 C35 122.9(4) . . ?
C33 C32 C35 127.2(4) . . ?
C32 C33 H 126.8 . . ?
C34 C33 C32 106.4(4) . . ?
C34 C33 H 126.8 . . ?
N14 C34 C33 107.9(4) . . ?
N14 C34 C36 123.6(5) . . ?
C33 C34 C36 128.5(4) . . ?
C32 C35 HA 109.5 . . ?
C32 C35 HB 109.5 . . ?
C32 C35 HC 109.5 . . ?
HA C35 HB 109.5 . . ?
HA C35 HC 109.5 . . ?
HB C35 HC 109.5 . . ?
C34 C36 HD 109.5 . . ?
C34 C36 HE 109.5 . . ?
C34 C36 HF 109.5 . . ?
HD C36 HE 109.5 . . ?
HD C36 HF 109.5 . . ?
HE C36 HF 109.5 . . ?
N15 C37 C38 109.9(4) . . ?
N15 C37 C40 122.5(4) . . ?
C38 C37 C40 127.6(5) . . ?
C37 C38 HG 127.0 . . ?
C39 C38 C37 105.9(4) . . ?
C39 C38 HG 127.0 . . ?
N16 C39 C38 109.2(4) . . ?
N16 C39 C41 122.6(5) . . ?
C38 C39 C41 128.2(5) . . ?
C37 C40 HH 109.5 . . ?
C37 C40 HI 109.5 . . ?
C37 C40 HJ 109.5 . . ?
HH C40 HI 109.5 . . ?
HH C40 HJ 109.5 . . ?
HI C40 HJ 109.5 . . ?
C39 C41 HK 109.5 . . ?
C39 C41 HL 109.5 . . ?
C39 C41 HM 109.5 . . ?
HK C41 HL 109.5 . . ?
HK C41 HM 109.5 . . ?
HL C41 HM 109.5 . . ?
N17 C42 C43 109.7(4) . . ?
N17 C42 C45 122.5(4) . . ?
C43 C42 C45 127.8(4) . . ?
C42 C43 HN 126.7 . . ?
C44 C43 C42 106.7(4) . . ?
C44 C43 HN 126.7 . . ?
N18 C44 C43 108.0(4) . . ?
N18 C44 C46 123.7(4) . . ?
C43 C44 C46 128.2(4) . . ?
C42 C45 HO 109.5 . . ?
C42 C45 HP 109.5 . . ?
C42 C45 HQ 109.5 . . ?
HO C45 HP 109.5 . . ?
HO C45 HQ 109.5 . . ?
HP C45 HQ 109.5 . . ?
C44 C46 HR 109.5 . . ?
C44 C46 HS 109.5 . . ?
C44 C46 HT 109.5 . . ?
HR C46 HS 109.5 . . ?
HR C46 HT 109.5 . . ?
HS C46 HT 109.5 . . ?
N19 C47 C48 109.6(4) . . ?
N19 C47 C50 124.0(4) . . ?
C48 C47 C50 126.3(4) . . ?
C47 C48 HU 126.6 . . ?
C49 C48 C47 106.8(4) . . ?
C49 C48 HU 126.6 . . ?
N20 C49 C48 107.6(4) . . ?
N20 C49 C51 123.2(4) . . ?
C48 C49 C51 129.1(4) . . ?
C47 C50 HV 109.5 . . ?
C47 C50 HW 109.5 . . ?
C47 C50 HX 109.5 . . ?
HV C50 HW 109.5 . . ?
HV C50 HX 109.5 . . ?
HW C50 HX 109.5 . . ?
C49 C51 HY 109.5 . . ?
C49 C51 HZ 109.5 . . ?
C49 C51 H0AA 109.5 . . ?
HY C51 HZ 109.5 . . ?
HY C51 H0AA 109.5 . . ?
HZ C51 H0AA 109.5 . . ?
N21 C52 C53 109.7(4) . . ?
N21 C52 C55 120.4(4) . . ?
C53 C52 C55 129.8(4) . . ?
C52 C53 H1AA 126.8 . . ?
C54 C53 C52 106.3(4) . . ?
C54 C53 H1AA 126.8 . . ?
N22 C54 C53 107.8(4) . . ?
N22 C54 C56 122.9(4) . . ?
C53 C54 C56 129.3(4) . . ?
C52 C55 H2AA 109.5 . . ?
C52 C55 H3AA 109.5 . . ?
C52 C55 H4AA 109.5 . . ?
H2AA C55 H3AA 109.5 . . ?
H2AA C55 H4AA 109.5 . . ?
H3AA C55 H4AA 109.5 . . ?
C54 C56 H5AA 109.5 . . ?
C54 C56 H6AA 109.5 . . ?
C54 C56 H7AA 109.5 . . ?
H5AA C56 H6AA 109.5 . . ?
H5AA C56 H7AA 109.5 . . ?
H6AA C56 H7AA 109.5 . . ?
N23 C57 C58 109.3(4) . . ?
N23 C57 C60 120.3(4) . . ?
C58 C57 C60 130.4(5) . . ?
C57 C58 H8AA 126.7 . . ?
C59 C58 C57 106.6(4) . . ?
C59 C58 H8AA 126.7 . . ?
N24 C59 C58 108.1(4) . . ?
N24 C59 C61 122.3(5) . . ?
C58 C59 C61 129.7(5) . . ?
C57 C60 H9AA 109.5 . . ?
C57 C60 H0BA 109.5 . . ?
C57 C60 H1BA 109.5 . . ?
H9AA C60 H0BA 109.5 . . ?
H9AA C60 H1BA 109.5 . . ?
H0BA C60 H1BA 109.5 . . ?
C59 C61 H2BA 109.5 . . ?
C59 C61 H3BA 109.5 . . ?
C59 C61 H4BA 109.5 . . ?
H2BA C61 H3BA 109.5 . . ?
H2BA C61 H4BA 109.5 . . ?
H3BA C61 H4BA 109.5 . . ?
F4 C62 S2 109.9(4) . . ?
F5 C62 S2 111.6(4) . . ?
F5 C62 F4 107.1(5) . . ?
F5 C62 F6 108.7(5) . . ?
F6 C62 S2 112.2(4) . . ?
F6 C62 F4 107.1(4) . . ?
N14 B2 N18 110.4(4) . . ?
N14 B2 H5BA 107.8 . . ?
N16 B2 N14 110.9(4) . . ?
N16 B2 N18 111.9(4) . . ?
N16 B2 H5BA 107.8 . . ?
N18 B2 H5BA 107.8 . . ?
N20 B02I N22 109.1(4) . . ?
N20 B02I N24 110.0(4) . . ?
N20 B02I H6BA 108.3 . . ?
N22 B02I N24 112.7(3) . . ?
N22 B02I H6BA 108.3 . . ?
N24 B02I H6BA 108.3 . . ?

loop_
_geom_bond_atom_site_label_1
_geom_bond_atom_site_label_2
_geom_bond_distance
_geom_bond_site_symmetry_2
_geom_bond_publ_flag
Ce1 O1 2.454(3) . ?
Ce1 N1 2.679(4) . ?
Ce1 N3 2.593(4) . ?
Ce1 N5 2.561(3) . ?
Ce1 N7 2.713(4) . ?
Ce1 N9 2.544(4) . ?
Ce1 N11 2.519(4) . ?
S1 O1 1.481(3) . ?
S1 O2 1.443(4) . ?
S1 O3 1.427(4) . ?
S1 C31 1.812(6) . ?
F1 C31 1.338(7) . ?
F2 C31 1.350(8) . ?
F3 C31 1.294(6) . ?
N1 N2 1.380(5) . ?
N1 C1 1.356(5) . ?
N2 C3 1.365(5) . ?
N2 B1 1.529(6) . ?
N3 N4 1.382(5) . ?
N3 C6 1.340(5) . ?
N4 C8 1.354(6) . ?
N4 B1 1.545(6) . ?
N5 N6 1.375(5) . ?
N5 C11 1.347(5) . ?
N6 C13 1.359(5) . ?
N6 B1 1.544(6) . ?
N7 N8 1.390(5) . ?
N7 C16 1.345(6) . ?
N8 C18 1.350(6) . ?
N8 B02S 1.532(7) . ?
N9 N10 1.379(5) . ?
N9 C21 1.356(6) . ?
N10 C23 1.362(6) . ?
N10 B02S 1.544(6) . ?
N11 N12 1.381(5) . ?
N11 C26 1.334(6) . ?
N12 C28 1.354(6) . ?
N12 B02S 1.551(7) . ?
C1 C2 1.370(7) . ?
C1 C4 1.495(7) . ?
C2 H2 0.9500 . ?
C2 C3 1.366(7) . ?
C3 C5 1.492(7) . ?
C4 H4A 0.9800 . ?
C4 H4B 0.9800 . ?
C4 H4C 0.9800 . ?
C5 H5A 0.9800 . ?
C5 H5B 0.9800 . ?
C5 H5C 0.9800 . ?
C6 C7 1.377(6) . ?
C6 C9 1.500(6) . ?
C7 H7 0.9500 . ?
C7 C8 1.389(6) . ?
C8 C10 1.494(6) . ?
C9 H9A 0.9800 . ?
C9 H9B 0.9800 . ?
C9 H9C 0.9800 . ?
C10 H10A 0.9800 . ?
C10 H10B 0.9800 . ?
C10 H10C 0.9800 . ?
C11 C12 1.385(6) . ?
C11 C14 1.490(6) . ?
C12 H12 0.9500 . ?
C12 C13 1.379(6) . ?
C13 C15 1.495(6) . ?
C14 H14A 0.9800 . ?
C14 H14B 0.9800 . ?
C14 H14C 0.9800 . ?
C15 H15A 0.9800 . ?
C15 H15B 0.9800 . ?
C15 H15C 0.9800 . ?
C16 C17 1.403(6) . ?
C16 C19 1.481(6) . ?
C17 H17 0.9500 . ?
C17 C18 1.363(7) . ?
C18 C20 1.505(6) . ?
C19 H19A 0.9800 . ?
C19 H19B 0.9800 . ?
C19 H19C 0.9800 . ?
C20 H20A 0.9800 . ?
C20 H20B 0.9800 . ?
C20 H20C 0.9800 . ?
C21 C22 1.389(7) . ?
C21 C24 1.486(7) . ?
C22 H22 0.9500 . ?
C22 C23 1.376(7) . ?
C23 C25 1.499(7) . ?
C24 H24A 0.9800 . ?
C24 H24B 0.9800 . ?
C24 H24C 0.9800 . ?
C25 H25A 0.9800 . ?
C25 H25B 0.9800 . ?
C25 H25C 0.9800 . ?
C26 C27 1.394(6) . ?
C26 C29 1.489(6) . ?
C27 H27 0.9500 . ?
C27 C28 1.378(7) . ?
C28 C30 1.498(6) . ?
C29 H29A 0.9800 . ?
C29 H29B 0.9800 . ?
C29 H29C 0.9800 . ?
C30 H30A 0.9800 . ?
C30 H30B 0.9800 . ?
C30 H30C 0.9800 . ?
B1 H1 1.0000 . ?
B02S H02S 1.0000 . ?
Ce2 O4 2.456(3) . ?
Ce2 N13 2.654(3) . ?
Ce2 N15 2.579(4) . ?
Ce2 N17 2.560(3) . ?
Ce2 N19 2.686(3) . ?
Ce2 N21 2.539(3) . ?
Ce2 N23 2.475(4) . ?
S2 O4 1.473(3) . ?
S2 O5 1.423(4) . ?
S2 O6 1.433(4) . ?
S2 C62 1.823(6) . ?
F4 C62 1.345(6) . ?
F5 C62 1.322(7) . ?
F6 C62 1.324(6) . ?
N13 N14 1.381(5) . ?
N13 C32 1.343(5) . ?
N14 C34 1.352(5) . ?
N14 B2 1.544(6) . ?
N15 N16 1.389(5) . ?
N15 C37 1.344(6) . ?
N16 C39 1.353(6) . ?
N16 B2 1.537(7) . ?
N17 N18 1.385(5) . ?
N17 C42 1.346(5) . ?
N18 C44 1.360(6) . ?
N18 B2 1.560(6) . ?
N19 N20 1.387(4) . ?
N19 C47 1.354(5) . ?
N20 C49 1.353(5) . ?
N20 B02I 1.539(6) . ?
N21 N22 1.375(5) . ?
N21 C52 1.355(5) . ?
N22 C54 1.352(5) . ?
N22 B02I 1.546(6) . ?
N23 N24 1.377(5) . ?
N23 C57 1.348(6) . ?
N24 C59 1.358(6) . ?
N24 B02I 1.551(6) . ?
C32 C33 1.397(7) . ?
C32 C35 1.496(7) . ?
C33 H 0.9500 . ?
C33 C34 1.363(7) . ?
C34 C36 1.487(7) . ?
C35 HA 0.9800 . ?
C35 HB 0.9800 . ?
C35 HC 0.9800 . ?
C36 HD 0.9800 . ?
C36 HE 0.9800 . ?
C36 HF 0.9800 . ?
C37 C38 1.394(7) . ?
C37 C40 1.495(6) . ?
C38 HG 0.9500 . ?
C38 C39 1.361(7) . ?
C39 C41 1.512(7) . ?
C40 HH 0.9800 . ?
C40 HI 0.9800 . ?
C40 HJ 0.9800 . ?
C41 HK 0.9800 . ?
C41 HL 0.9800 . ?
C41 HM 0.9800 . ?
C42 C43 1.392(6) . ?
C42 C45 1.489(6) . ?
C43 HN 0.9500 . ?
C43 C44 1.369(6) . ?
C44 C46 1.502(6) . ?
C45 HO 0.9800 . ?
C45 HP 0.9800 . ?
C45 HQ 0.9800 . ?
C46 HR 0.9800 . ?
C46 HS 0.9800 . ?
C46 HT 0.9800 . ?
C47 C48 1.391(6) . ?
C47 C50 1.493(6) . ?
C48 HU 0.9500 . ?
C48 C49 1.375(6) . ?
C49 C51 1.500(6) . ?
C50 HV 0.9800 . ?
C50 HW 0.9800 . ?
C50 HX 0.9800 . ?
C51 HY 0.9800 . ?
C51 HZ 0.9800 . ?
C51 H0AA 0.9800 . ?
C52 C53 1.387(6) . ?
C52 C55 1.503(6) . ?
C53 H1AA 0.9500 . ?
C53 C54 1.378(7) . ?
C54 C56 1.494(6) . ?
C55 H2AA 0.9800 . ?
C55 H3AA 0.9800 . ?
C55 H4AA 0.9800 . ?
C56 H5AA 0.9800 . ?
C56 H6AA 0.9800 . ?
C56 H7AA 0.9800 . ?
C57 C58 1.387(7) . ?
C57 C60 1.489(7) . ?
C58 H8AA 0.9500 . ?
C58 C59 1.375(7) . ?
C59 C61 1.483(7) . ?
C60 H9AA 0.9800 . ?
C60 H0BA 0.9800 . ?
C60 H1BA 0.9800 . ?
C61 H2BA 0.9800 . ?
C61 H3BA 0.9800 . ?
C61 H4BA 0.9800 . ?
B2 H5BA 1.0000 . ?
B02I H6BA 1.0000 . ?

loop_
_geom_torsion_atom_site_label_1
_geom_torsion_atom_site_label_2
_geom_torsion_atom_site_label_3
_geom_torsion_atom_site_label_4
_geom_torsion
_geom_torsion_site_symmetry_1
_geom_torsion_site_symmetry_2
_geom_torsion_site_symmetry_3
_geom_torsion_site_symmetry_4
_geom_torsion_publ_flag
Ce1 N1 N2 C3 168.2(3) . . . . ?
Ce1 N1 N2 B1 -19.2(5) . . . . ?
Ce1 N1 C1 C2 -164.4(4) . . . . ?
Ce1 N1 C1 C4 18.7(8) . . . . ?
Ce1 N3 N4 C8 170.9(3) . . . . ?
Ce1 N3 N4 B1 -8.5(5) . . . . ?
Ce1 N3 C6 C7 -168.9(3) . . . . ?
Ce1 N3 C6 C9 9.8(7) . . . . ?
Ce1 N5 N6 C13 -177.0(3) . . . . ?
Ce1 N5 N6 B1 0.1(5) . . . . ?
Ce1 N5 C11 C12 176.5(3) . . . . ?
Ce1 N5 C11 C14 -0.3(6) . . . . ?
Ce1 N7 N8 C18 -161.4(3) . . . . ?
Ce1 N7 N8 B02S 20.8(5) . . . . ?
Ce1 N7 C16 C17 157.2(3) . . . . ?
Ce1 N7 C16 C19 -23.3(7) . . . . ?
Ce1 N9 N10 C23 -170.1(3) . . . . ?
Ce1 N9 N10 B02S 12.8(6) . . . . ?
Ce1 N9 C21 C22 169.1(3) . . . . ?
Ce1 N9 C21 C24 -10.8(8) . . . . ?
Ce1 N11 N12 C28 -161.4(3) . . . . ?
Ce1 N11 N12 B02S 23.8(5) . . . . ?
Ce1 N11 C26 C27 159.6(3) . . . . ?
Ce1 N11 C26 C29 -18.9(6) . . . . ?
O1 S1 C31 F1 176.1(4) . . . . ?
O1 S1 C31 F2 -66.3(4) . . . . ?
O1 S1 C31 F3 53.8(6) . . . . ?
O2 S1 C31 F1 56.9(5) . . . . ?
O2 S1 C31 F2 174.5(4) . . . . ?
O2 S1 C31 F3 -65.4(6) . . . . ?
O3 S1 C31 F1 -65.6(5) . . . . ?
O3 S1 C31 F2 52.0(5) . . . . ?
O3 S1 C31 F3 172.1(5) . . . . ?
N1 N2 C3 C2 0.8(5) . . . . ?
N1 N2 C3 C5 -179.9(4) . . . . ?
N1 N2 B1 N4 77.1(5) . . . . ?
N1 N2 B1 N6 -49.2(5) . . . . ?
N1 C1 C2 C3 -1.1(6) . . . . ?
N2 N1 C1 C2 1.5(5) . . . . ?
N2 N1 C1 C4 -175.4(5) . . . . ?
N3 N4 C8 C7 -0.3(5) . . . . ?
N3 N4 C8 C10 -176.7(4) . . . . ?
N3 N4 B1 N2 -58.9(5) . . . . ?
N3 N4 B1 N6 66.8(5) . . . . ?
N3 C6 C7 C8 0.7(5) . . . . ?
N4 N3 C6 C7 -0.9(5) . . . . ?
N4 N3 C6 C9 177.8(4) . . . . ?
N5 N6 C13 C12 0.1(5) . . . . ?
N5 N6 C13 C15 179.3(4) . . . . ?
N5 N6 B1 N2 63.5(5) . . . . ?
N5 N6 B1 N4 -61.8(5) . . . . ?
N5 C11 C12 C13 -0.5(5) . . . . ?
N6 N5 C11 C12 0.6(4) . . . . ?
N6 N5 C11 C14 -176.2(4) . . . . ?
N7 N8 C18 C17 -0.7(5) . . . . ?
N7 N8 C18 C20 179.0(4) . . . . ?
N7 N8 B02S N10 48.0(6) . . . . ?
N7 N8 B02S N12 -75.4(5) . . . . ?
N7 C16 C17 C18 0.1(5) . . . . ?
N8 N7 C16 C17 -0.5(5) . . . . ?
N8 N7 C16 C19 178.9(4) . . . . ?
N9 N10 C23 C22 -0.9(6) . . . . ?
N9 N10 C23 C25 178.6(4) . . . . ?
N9 N10 B02S N8 -71.7(6) . . . . ?
N9 N10 B02S N12 50.6(6) . . . . ?
N9 C21 C22 C23 1.7(6) . . . . ?
N10 N9 C21 C22 -2.2(6) . . . . ?
N10 N9 C21 C24 177.9(5) . . . . ?
N11 N12 C28 C27 0.2(5) . . . . ?
N11 N12 C28 C30 178.7(4) . . . . ?
N11 N12 B02S N8 49.5(5) . . . . ?
N11 N12 B02S N10 -73.9(5) . . . . ?
N11 C26 C27 C28 0.1(5) . . . . ?
N12 N11 C26 C27 0.0(5) . . . . ?
N12 N11 C26 C29 -178.6(4) . . . . ?
C1 N1 N2 C3 -1.4(5) . . . . ?
C1 N1 N2 B1 171.1(4) . . . . ?
C1 C2 C3 N2 0.2(6) . . . . ?
C1 C2 C3 C5 -179.1(5) . . . . ?
C3 N2 B1 N4 -111.5(5) . . . . ?
C3 N2 B1 N6 122.3(4) . . . . ?
C4 C1 C2 C3 175.7(5) . . . . ?
C6 N3 N4 C8 0.7(4) . . . . ?
C6 N3 N4 B1 -178.6(4) . . . . ?
C6 C7 C8 N4 -0.3(5) . . . . ?
C6 C7 C8 C10 176.0(5) . . . . ?
C8 N4 B1 N2 121.8(4) . . . . ?
C8 N4 B1 N6 -112.4(5) . . . . ?
C9 C6 C7 C8 -177.8(5) . . . . ?
C11 N5 N6 C13 -0.4(4) . . . . ?
C11 N5 N6 B1 176.7(4) . . . . ?
C11 C12 C13 N6 0.3(5) . . . . ?
C11 C12 C13 C15 -178.9(5) . . . . ?
C13 N6 B1 N2 -119.9(4) . . . . ?
C13 N6 B1 N4 114.8(5) . . . . ?
C14 C11 C12 C13 176.1(4) . . . . ?
C16 N7 N8 C18 0.7(5) . . . . ?
C16 N7 N8 B02S -177.1(4) . . . . ?
C16 C17 C18 N8 0.4(5) . . . . ?
C16 C17 C18 C20 -179.4(5) . . . . ?
C18 N8 B02S N10 -129.4(5) . . . . ?
C18 N8 B02S N12 107.2(5) . . . . ?
C19 C16 C17 C18 -179.3(4) . . . . ?
C21 N9 N10 C23 1.9(6) . . . . ?
C21 N9 N10 B02S -175.2(4) . . . . ?
C21 C22 C23 N10 -0.4(6) . . . . ?
C21 C22 C23 C25 -179.9(5) . . . . ?
C23 N10 B02S N8 111.7(5) . . . . ?
C23 N10 B02S N12 -125.9(5) . . . . ?
C24 C21 C22 C23 -178.5(6) . . . . ?
C26 N11 N12 C28 -0.1(5) . . . . ?
C26 N11 N12 B02S -174.8(4) . . . . ?
C26 C27 C28 N12 -0.2(5) . . . . ?
C26 C27 C28 C30 -178.6(5) . . . . ?
C28 N12 B02S N8 -124.2(5) . . . . ?
C28 N12 B02S N10 112.5(5) . . . . ?
C29 C26 C27 C28 178.5(4) . . . . ?
B1 N2 C3 C2 -171.5(4) . . . . ?
B1 N2 C3 C5 7.8(7) . . . . ?
B1 N4 C8 C7 179.0(4) . . . . ?
B1 N4 C8 C10 2.7(7) . . . . ?
B1 N6 C13 C12 -176.9(4) . . . . ?
B1 N6 C13 C15 2.4(7) . . . . ?
B02S N8 C18 C17 176.9(4) . . . . ?
B02S N8 C18 C20 -3.3(8) . . . . ?
B02S N10 C23 C22 175.9(5) . . . . ?
B02S N10 C23 C25 -4.6(8) . . . . ?
B02S N12 C28 C27 174.4(4) . . . . ?
B02S N12 C28 C30 -7.0(7) . . . . ?
Ce2 N13 N14 C34 155.6(3) . . . . ?
Ce2 N13 N14 B2 -32.9(5) . . . . ?
Ce2 N13 C32 C33 -147.3(4) . . . . ?
Ce2 N13 C32 C35 31.6(7) . . . . ?
Ce2 N15 N16 C39 176.1(3) . . . . ?
Ce2 N15 N16 B2 -0.1(5) . . . . ?
Ce2 N15 C37 C38 -175.5(3) . . . . ?
Ce2 N15 C37 C40 1.3(7) . . . . ?
Ce2 N17 N18 C44 -173.7(3) . . . . ?
Ce2 N17 N18 B2 1.4(5) . . . . ?
Ce2 N17 C42 C43 172.3(3) . . . . ?
Ce2 N17 C42 C45 -7.6(7) . . . . ?
Ce2 N19 N20 C49 -179.7(3) . . . . ?
Ce2 N19 N20 B02I 3.8(5) . . . . ?
Ce2 N19 C47 C48 179.0(3) . . . . ?
Ce2 N19 C47 C50 -1.3(7) . . . . ?
Ce2 N21 N22 C54 178.7(3) . . . . ?
Ce2 N21 N22 B02I -5.8(5) . . . . ?
Ce2 N21 C52 C53 -179.3(3) . . . . ?
Ce2 N21 C52 C55 -1.3(6) . . . . ?
Ce2 N23 N24 C59 -169.2(3) . . . . ?
Ce2 N23 N24 B02I 11.8(5) . . . . ?
Ce2 N23 C57 C58 169.1(3) . . . . ?
Ce2 N23 C57 C60 -9.8(7) . . . . ?
O4 S2 C62 F4 168.5(4) . . . . ?
O4 S2 C62 F5 -72.9(4) . . . . ?
O4 S2 C62 F6 49.4(5) . . . . ?
O5 S2 O4 Ce2 44.0(10) . . . . ?
O5 S2 C62 F4 49.7(5) . . . . ?
O5 S2 C62 F5 168.3(4) . . . . ?
O5 S2 C62 F6 -69.4(4) . . . . ?
O6 S2 O4 Ce2 -179.5(9) . . . . ?
O6 S2 C62 F4 -74.1(5) . . . . ?
O6 S2 C62 F5 44.6(4) . . . . ?
O6 S2 C62 F6 166.9(4) . . . . ?
N13 N14 C34 C33 1.7(5) . . . . ?
N13 N14 C34 C36 -177.2(5) . . . . ?
N13 N14 B2 N16 86.2(5) . . . . ?
N13 N14 B2 N18 -38.4(6) . . . . ?
N13 C32 C33 C34 -1.7(5) . . . . ?
N14 N13 C32 C33 2.6(5) . . . . ?
N14 N13 C32 C35 -178.5(4) . . . . ?
N15 N16 C39 C38 0.1(5) . . . . ?
N15 N16 C39 C41 178.8(4) . . . . ?
N15 N16 B2 N14 -61.7(5) . . . . ?
N15 N16 B2 N18 62.1(5) . . . . ?
N15 C37 C38 C39 1.3(6) . . . . ?
N16 N15 C37 C38 -1.3(5) . . . . ?
N16 N15 C37 C40 175.6(4) . . . . ?
N17 N18 C44 C43 -0.2(5) . . . . ?
N17 N18 C44 C46 -177.0(4) . . . . ?
N17 N18 B2 N14 60.3(5) . . . . ?
N17 N18 B2 N16 -63.8(5) . . . . ?
N17 C42 C43 C44 -0.2(6) . . . . ?
N18 N17 C42 C43 0.1(5) . . . . ?
N18 N17 C42 C45 -179.7(4) . . . . ?
N19 N20 C49 C48 0.8(5) . . . . ?
N19 N20 C49 C51 -177.7(4) . . . . ?
N19 N20 B02I N22 60.6(5) . . . . ?
N19 N20 B02I N24 -63.5(5) . . . . ?
N19 C47 C48 C49 0.7(5) . . . . ?
N20 N19 C47 C48 -0.2(5) . . . . ?
N20 N19 C47 C50 179.5(4) . . . . ?
N21 N22 C54 C53 0.5(5) . . . . ?
N21 N22 C54 C56 -178.4(4) . . . . ?
N21 N22 B02I N20 -61.3(5) . . . . ?
N21 N22 B02I N24 61.3(5) . . . . ?
N21 C52 C53 C54 1.6(6) . . . . ?
N22 N21 C52 C53 -1.3(5) . . . . ?
N22 N21 C52 C55 176.7(4) . . . . ?
N23 N24 C59 C58 -0.6(5) . . . . ?
N23 N24 C59 C61 179.2(4) . . . . ?
N23 N24 B02I N20 56.5(5) . . . . ?
N23 N24 B02I N22 -65.5(5) . . . . ?
N23 C57 C58 C59 0.0(6) . . . . ?
N24 N23 C57 C58 -0.4(5) . . . . ?
N24 N23 C57 C60 -179.3(4) . . . . ?
C32 N13 N14 C34 -2.7(5) . . . . ?
C32 N13 N14 B2 168.8(4) . . . . ?
C32 C33 C34 N14 -0.1(5) . . . . ?
C32 C33 C34 C36 178.7(5) . . . . ?
C34 N14 B2 N16 -103.6(5) . . . . ?
C34 N14 B2 N18 131.8(4) . . . . ?
C35 C32 C33 C34 179.6(4) . . . . ?
C37 N15 N16 C39 0.8(5) . . . . ?
C37 N15 N16 B2 -175.4(4) . . . . ?
C37 C38 C39 N16 -0.8(6) . . . . ?
C37 C38 C39 C41 -179.5(5) . . . . ?
C39 N16 B2 N14 123.0(5) . . . . ?
C39 N16 B2 N18 -113.2(5) . . . . ?
C40 C37 C38 C39 -175.3(5) . . . . ?
C42 N17 N18 C44 0.0(5) . . . . ?
C42 N17 N18 B2 175.1(4) . . . . ?
C42 C43 C44 N18 0.3(6) . . . . ?
C42 C43 C44 C46 176.9(5) . . . . ?
C44 N18 B2 N14 -125.5(5) . . . . ?
C44 N18 B2 N16 110.4(5) . . . . ?
C45 C42 C43 C44 179.6(5) . . . . ?
C47 N19 N20 C49 -0.3(4) . . . . ?
C47 N19 N20 B02I -176.8(4) . . . . ?
C47 C48 C49 N20 -0.9(5) . . . . ?
C47 C48 C49 C51 177.5(5) . . . . ?
C49 N20 B02I N22 -115.2(4) . . . . ?
C49 N20 B02I N24 120.6(4) . . . . ?
C50 C47 C48 C49 -179.0(4) . . . . ?
C52 N21 N22 C54 0.5(5) . . . . ?
C52 N21 N22 B02I 176.0(4) . . . . ?
C52 C53 C54 N22 -1.3(6) . . . . ?
C52 C53 C54 C56 177.5(5) . . . . ?
C54 N22 B02I N20 113.3(5) . . . . ?
C54 N22 B02I N24 -124.2(5) . . . . ?
C55 C52 C53 C54 -176.2(5) . . . . ?
C57 N23 N24 C59 0.6(5) . . . . ?
C57 N23 N24 B02I -178.4(4) . . . . ?
C57 C58 C59 N24 0.3(6) . . . . ?
C57 C58 C59 C61 -179.4(5) . . . . ?
C59 N24 B02I N20 -122.3(5) . . . . ?
C59 N24 B02I N22 115.7(5) . . . . ?
C60 C57 C58 C59 178.8(5) . . . . ?
C62 S2 O4 Ce2 -68.2(10) . . . . ?
B2 N14 C34 C33 -169.7(4) . . . . ?
B2 N14 C34 C36 11.5(8) . . . . ?
B2 N16 C39 C38 175.9(4) . . . . ?
B2 N16 C39 C41 -5.3(8) . . . . ?
B2 N18 C44 C43 -175.1(4) . . . . ?
B2 N18 C44 C46 8.1(7) . . . . ?
B02I N20 C49 C48 177.1(4) . . . . ?
B02I N20 C49 C51 -1.4(7) . . . . ?
B02I N22 C54 C53 -174.5(4) . . . . ?
B02I N22 C54 C56 6.6(7) . . . . ?
B02I N24 C59 C58 178.3(4) . . . . ?
B02I N24 C59 C61 -1.9(8) . . . . ?
